data_2200142
loop_
_publ_author_name
'Vijayalakshmi. L '
'Parthasarathi. V '
'Narasinh Dodia'
'Anamik Shah '

_publ_section_title 1,5,13-Trimethyl-9-phenyl-8,10-dioxatetracyclo[7.7.1.0^2,7^.0^11,16^]heptadeca-2,4,6,11,13,15-hexaene
_journal_issue 3
_journal_name_full 'Acta Crystallographica Section E'
_journal_page_first o212
_journal_page_last o213
_journal_paper_doi 10.1107/S1600536801001970
_journal_volume 57
_journal_year 2001
_chemical_formula_iupac 'C24 H22 O2'
_chemical_formula_sum 'C24 H22 O2'
_chemical_formula_weight 342.42
_chemical_name_systematic
;
1,5,13-trimethyl-8,10-dioxa-9-phenyl tetracyclo[7.7.1.0^2^7^0^11^16^]
heptadeca-2,4,6,11,13,15-hexaene
;
_space_group_IT_number 14
_symmetry_cell_setting monoclinic
_symmetry_space_group_name_Hall '-P 2ybc'
_symmetry_space_group_name_H-M 'P 1 21/c 1'
_audit_creation_method SHELXL-97
_cell_angle_alpha 90.00
_cell_angle_beta 94.815(8)
_cell_angle_gamma 90.00
_cell_formula_units_Z 4
_cell_length_a 17.7903(15)
_cell_length_b 5.5559(5)
_cell_length_c 18.0320(17)
_cell_measurement_reflns_used 25
_cell_measurement_temperature 293(2)
_cell_measurement_theta_max 25
_cell_measurement_theta_min 2
_cell_volume 1776.0(3)
_computing_cell_refinement 'MolEN (Fair, 1990)'
_computing_data_collection 'CAD-4 Software (Enraf-Nonius, 1989)'
_computing_data_reduction MolEN
_computing_molecular_graphics 'ZORTEP (Zsolanai, 1997)'
_computing_publication_material 'SHELXL97 and PARST95 (Nardelli, 1995)'
_computing_structure_refinement 'SHELXL97 (Sheldrick, 1997)'
_computing_structure_solution 'SHELXS97 (Sheldrick, 1997)'
_diffrn_ambient_temperature 293(2)
_diffrn_measured_fraction_theta_full .893
_diffrn_measured_fraction_theta_max .893
_diffrn_measurement_device_type 'Enraf-Nonius CAD-4'
_diffrn_measurement_method \w-2\q
_diffrn_radiation_monochromator graphite
_diffrn_radiation_source 'fine-focus sealed tube'
_diffrn_radiation_type MoK\a
_diffrn_radiation_wavelength .71073
_diffrn_reflns_av_R_equivalents .020
_diffrn_reflns_av_sigmaI/netI .011
_diffrn_reflns_limit_h_max 21
_diffrn_reflns_limit_h_min 0
_diffrn_reflns_limit_k_max 6
_diffrn_reflns_limit_k_min 0
_diffrn_reflns_limit_l_max 21
_diffrn_reflns_limit_l_min -21
_diffrn_reflns_number 3351
_diffrn_reflns_theta_full 25.29
_diffrn_reflns_theta_max 25.29
_diffrn_reflns_theta_min 1.15
_diffrn_standards_decay_% negligible
_diffrn_standards_interval_count 100
_diffrn_standards_number 3
_exptl_absorpt_coefficient_mu .080
_exptl_absorpt_correction_T_max .994
_exptl_absorpt_correction_T_min .982
_exptl_absorpt_correction_type '\y scan'
_exptl_absorpt_process_details '(North et al., 1968'
_exptl_crystal_colour white
_exptl_crystal_density_diffrn 1.281
_exptl_crystal_density_method 'not measured'
_exptl_crystal_description needle
_exptl_crystal_F_000 728
_exptl_crystal_size_max .20
_exptl_crystal_size_mid .15
_exptl_crystal_size_min .12
_refine_diff_density_max .22
_refine_diff_density_min -.25
_refine_ls_extinction_coef .0190(10)
_refine_ls_extinction_method SHELXL97
_refine_ls_goodness_of_fit_ref 1.13
_refine_ls_hydrogen_treatment constr
_refine_ls_matrix_type full
_refine_ls_number_parameters 242
_refine_ls_number_reflns 3219
_refine_ls_number_restraints 0
_refine_ls_restrained_S_all 1.13
_refine_ls_R_factor_all .055
_refine_ls_R_factor_gt .050
_refine_ls_shift/su_max .001
_refine_ls_shift/su_mean <0.001
_refine_ls_structure_factor_coef Fsqd
_refine_ls_weighting_details 'calc w = 1/[\s^2^(Fo^2^)+(0.0702P)^2^+0.5073P] where P = (Fo^2^+2Fc^2^)/3'
_refine_ls_weighting_scheme calc
_refine_ls_wR_factor_ref .134
_reflns_number_gt 2918
_reflns_number_total 3240
_reflns_threshold_expression I>2\s(I)
_cod_data_source_file ci6004.cif
_cod_data_source_block 1
_cod_original_sg_symbol_H-M 'P 21/c'
_cod_database_code 2200142

loop_
_symmetry_equiv_pos_as_xyz
'x, y, z'
'-x, y+1/2, -z+1/2'
'-x, -y, -z'
'x, -y-1/2, z-1/2'

loop_
_atom_site_label
_atom_site_fract_x
_atom_site_fract_y
_atom_site_fract_z
_atom_site_U_iso_or_equiv
_atom_site_adp_type
_atom_site_calc_flag
_atom_site_refinement_flags
_atom_site_occupancy
_atom_site_disorder_assembly
_atom_site_disorder_group
_atom_site_type_symbol
C1 .30720(8) .0597(3) .48337(8) .0359(4) Uani d . 1 . . C
C2 .27564(8) .2219(3) .41991(8) .0339(3) Uani d . 1 . . C
C3 .30985(9) .2620(3) .35436(9) .0437(4) Uani d . 1 . . C
H3 .3544 .1812 .3468 .0617(17) Uiso calc R 1 . . H
C4 .27952(10) .4186(3) .30020(9) .0471(4) Uani d . 1 . . C
H4 .3038 .4407 .2570 .0617(17) Uiso calc R 1 . . H
C5 .21325(9) .5433(3) .30951(8) .0418(4) Uani d . 1 . . C
C6 .17752(8) .5000(3) .37371(8) .0382(4) Uani d . 1 . . C
H6 .1321 .5767 .3804 .0617(17) Uiso calc R 1 . . H
C7 .20853(8) .3442(3) .42792(8) .0336(3) Uani d . 1 . . C
O8 .16857(6) .32295(19) .48966(6) .0415(3) Uani d . 1 . . O
C9 .19234(8) .1556(3) .54748(8) .0338(3) Uani d . 1 . . C
O10 .23546(6) .2869(2) .60392(6) .0463(3) Uani d . 1 . . O
C11 .31112(8) .3243(3) .59697(8) .0364(4) Uani d . 1 . . C
C12 .34644(9) .4796(3) .64909(9) .0423(4) Uani d . 1 . . C
H12 .3189 .5473 .6854 .0617(17) Uiso calc R 1 . . H
C13 .42220(9) .5352(3) .64765(9) .0430(4) Uani d . 1 . . C
C14 .46228(9) .4236(3) .59462(10) .0454(4) Uani d . 1 . . C
H14 .5136 .4537 .5937 .0617(17) Uiso calc R 1 . . H
C15 .42673(8) .2679(3) .54305(9) .0412(4) Uani d . 1 . . C
H15 .4549 .1956 .5080 .0617(17) Uiso calc R 1 . . H
C16 .35004(8) .2165(3) .54211(8) .0348(4) Uani d . 1 . . C
C17 .23897(8) -.0455(3) .51835(9) .0377(4) Uani d . 1 . . C
H171 .2084 -.1379 .4814 .051(4) Uiso calc R 1 . . H
H172 .2559 -.1526 .5588 .051(4) Uiso calc R 1 . . H
C18 .35545(9) -.1458(3) .45674(10) .0472(4) Uani d . 1 . . C
H181 .3259 -.2410 .4207 .082(2) Uiso calc R 1 . . H
H182 .3726 -.2450 .4984 .082(2) Uiso calc R 1 . . H
H183 .3981 -.0805 .4344 .082(2) Uiso calc R 1 . . H
C19 .18166(11) .7257(4) .25354(10) .0554(5) Uani d . 1 . . C
H191 .1278 .7106 .2472 .082(2) Uiso calc R 1 . . H
H192 .2023 .6981 .2067 .082(2) Uiso calc R 1 . . H
H193 .1948 .8847 .2709 .082(2) Uiso calc R 1 . . H
C20 .45821(11) .7212(4) .69991(12) .0596(5) Uani d . 1 . . C
H201 .4486 .8788 .6795 .082(2) Uiso calc R 1 . . H
H202 .5116 .6940 .7064 .082(2) Uiso calc R 1 . . H
H203 .4374 .7094 .7472 .082(2) Uiso calc R 1 . . H
C21 .12048(8) .0820(3) .58102(8) .0359(4) Uani d . 1 . . C
C22 .08950(10) .2302(3) .63167(11) .0517(5) Uani d . 1 . . C
H22 .1142 .3715 .6470 .0617(17) Uiso calc R 1 . . H
C23 .02198(11) .1707(4) .66000(12) .0626(5) Uani d . 1 . . C
H23 .0016 .2724 .6940 .0617(17) Uiso calc R 1 . . H
C24 -.01511(10) -.0378(4) .63817(11) .0562(5) Uani d . 1 . . C
H24 -.0603 -.0781 .6575 .0617(17) Uiso calc R 1 . . H
C25 .01504(10) -.1851(3) .58797(11) .0546(5) Uani d . 1 . . C
H25 -.0101 -.3256 .5727 .0617(17) Uiso calc R 1 . . H
C26 .08279(9) -.1281(3) .55926(9) .0470(4) Uani d . 1 . . C
H26 .1029 -.2310 .5254 .0617(17) Uiso calc R 1 . . H

loop_
_atom_site_aniso_label
_atom_site_aniso_U_11
_atom_site_aniso_U_22
_atom_site_aniso_U_33
_atom_site_aniso_U_12
_atom_site_aniso_U_13
_atom_site_aniso_U_23
C1 .0327(7) .0310(7) .0439(8) .0035(6) .0028(6) -.0024(6)
C2 .0319(7) .0323(7) .0374(7) -.0012(6) .0019(6) -.0063(6)
C3 .0406(8) .0480(9) .0436(8) .0020(7) .0096(7) -.0078(7)
C4 .0516(9) .0557(10) .0350(8) -.0058(8) .0103(7) -.0039(7)
C5 .0424(8) .0469(9) .0352(7) -.0080(7) -.0023(6) .0011(7)
C6 .0314(7) .0401(8) .0425(8) -.0012(6) .0001(6) .0021(6)
C7 .0321(7) .0334(7) .0355(7) -.0027(6) .0037(5) -.0016(6)
O8 .0408(6) .0414(6) .0443(6) .0123(5) .0148(5) .0114(5)
C9 .0324(7) .0316(7) .0372(7) -.0013(6) .0018(6) .0011(6)
O10 .0316(6) .0605(7) .0475(6) -.0079(5) .0068(5) -.0177(5)
C11 .0306(7) .0388(8) .0395(8) -.0001(6) .0007(6) .0016(6)
C12 .0405(8) .0462(9) .0399(8) -.0013(7) .0012(6) -.0030(7)
C13 .0385(8) .0418(8) .0465(8) -.0031(7) -.0087(6) .0030(7)
C14 .0295(7) .0473(9) .0582(10) -.0001(7) -.0027(7) .0043(8)
C15 .0310(7) .0404(8) .0519(9) .0043(6) .0026(6) .0007(7)
C16 .0314(7) .0319(7) .0405(8) .0034(6) .0002(6) .0034(6)
C17 .0349(8) .0309(7) .0470(8) .0006(6) .0027(6) .0017(6)
C18 .0421(9) .0370(8) .0632(10) .0082(7) .0076(7) -.0077(7)
C19 .0569(10) .0658(12) .0426(9) -.0064(9) -.0019(8) .0134(8)
C20 .0494(10) .0597(11) .0670(12) -.0081(9) -.0107(9) -.0090(10)
C21 .0320(7) .0377(8) .0376(7) -.0001(6) .0003(6) .0078(6)
C22 .0417(9) .0482(10) .0672(11) -.0045(7) .0154(8) -.0083(8)
C23 .0465(10) .0710(13) .0735(12) -.0008(9) .0238(9) -.0105(11)
C24 .0360(9) .0668(12) .0670(11) -.0045(8) .0117(8) .0142(10)
C25 .0434(9) .0539(11) .0665(11) -.0141(8) .0045(8) .0056(9)
C26 .0426(9) .0485(9) .0503(9) -.0083(7) .0059(7) -.0024(7)

loop_
_atom_type_symbol
_atom_type_description
_atom_type_scat_dispersion_real
_atom_type_scat_dispersion_imag
_atom_type_scat_source
C C .0033 .0016 'International Tables Vol C Tables 4.2.6.8 and 6.1.1.4'
H H .0000 .0000 'International Tables Vol C Tables 4.2.6.8 and 6.1.1.4'
O O .0106 .0060 'International Tables Vol C Tables 4.2.6.8 and 6.1.1.4'

loop_
_geom_angle_atom_site_label_1
_geom_angle_atom_site_label_2
_geom_angle_atom_site_label_3
_geom_angle
C16 C1 C2 108.34(12)
C16 C1 C18 112.54(12)
C2 C1 C18 112.72(13)
C16 C1 C17 107.41(12)
C2 C1 C17 106.27(11)
C18 C1 C17 109.23(13)
C7 C2 C3 116.75(14)
C7 C2 C1 118.38(13)
C3 C2 C1 124.86(13)
C4 C3 C2 121.85(15)
C4 C3 H3 119.1
C2 C3 H3 119.1
C3 C4 C5 120.85(14)
C3 C4 H4 119.6
C5 C4 H4 119.6
C6 C5 C4 117.85(15)
C6 C5 C19 120.30(15)
C4 C5 C19 121.82(15)
C7 C6 C5 120.91(14)
C7 C6 H6 119.5
C5 C6 H6 119.5
O8 C7 C6 114.98(12)
O8 C7 C2 123.26(13)
C6 C7 C2 121.75(13)
C7 O8 C9 120.20(11)
O10 C9 O8 107.22(12)
O10 C9 C17 110.40(12)
O8 C9 C17 111.32(12)
O10 C9 C21 105.96(11)
O8 C9 C21 104.95(11)
C17 C9 C21 116.43(12)
C11 O10 C9 118.97(11)
O10 C11 C12 115.00(13)
O10 C11 C16 123.26(13)
C12 C11 C16 121.74(14)
C13 C12 C11 120.81(15)
C13 C12 H12 119.6
C11 C12 H12 119.6
C12 C13 C14 118.09(15)
C12 C13 C20 120.34(16)
C14 C13 C20 121.50(15)
C15 C14 C13 120.71(15)
C15 C14 H14 119.6
C13 C14 H14 119.6
C14 C15 C16 121.92(15)
C14 C15 H15 119.0
C16 C15 H15 119.0
C11 C16 C15 116.67(14)
C11 C16 C1 119.39(13)
C15 C16 C1 123.90(14)
C9 C17 C1 109.77(12)
C9 C17 H171 109.7
C1 C17 H171 109.7
C9 C17 H172 109.7
C1 C17 H172 109.7
H171 C17 H172 108.2
C1 C18 H182 109.5
C1 C18 H182 109.5
H181 C18 H182 109.5
C1 C18 H183 109.5
H181 C18 H183 109.5
H182 C18 H183 109.5
C5 C19 H191 109.5
C5 C19 H192 109.5
H191 C19 H192 109.5
C5 C19 H193 109.5
H191 C19 H193 109.5
H192 C19 H193 109.5
C13 C20 H201 109.5
C13 C20 H202 109.5
H201 C20 H202 109.5
C13 C20 H203 109.5
H201 C20 H203 109.5
H202 C20 H203 109.5
C22 C21 C26 118.67(15)
C22 C21 C9 120.05(14)
C26 C21 C9 121.21(14)
C21 C22 C23 120.60(17)
C21 C22 H22 119.7
C23 C22 H22 119.7
C24 C23 C22 120.43(18)
C24 C23 H23 119.8
C22 C23 H23 119.8
C25 C24 C23 119.34(16)
C25 C24 H24 120.3
C23 C24 H24 120.3
C24 C25 C26 120.87(17)
C24 C25 H25 119.6
C26 C25 H25 119.6
C21 C26 C25 120.08(17)
C21 C26 H26 120.0
C25 C26 H26 120.0

loop_
_geom_bond_atom_site_label_1
_geom_bond_atom_site_label_2
_geom_bond_site_symmetry_2
_geom_bond_distance
_geom_bond_publ_flag
C1 C16 . 1.525(2) ?
C1 C2 . 1.526(2) ?
C1 C18 . 1.530(2) ?
C1 C17 . 1.530(2) ?
C2 C7 . 1.392(2) ?
C2 C3 . 1.392(2) ?
C3 C4 . 1.383(2) ?
C3 H3 . .9300 ?
C4 C5 . 1.390(2) ?
C4 H4 . .9300 ?
C5 C6 . 1.388(2) ?
C5 C19 . 1.505(2) ?
C6 C7 . 1.385(2) ?
C6 H6 . .9300 ?
C7 O8 . 1.3754(17) ?
O8 C9 . 1.4339(17) ?
C9 O10 . 1.4231(17) ?
C9 C17 . 1.512(2) ?
C9 C21 . 1.516(2) ?
O10 C11 . 1.3780(18) ?
C11 C12 . 1.387(2) ?
C11 C16 . 1.390(2) ?
C12 C13 . 1.385(2) ?
C12 H12 . .9300 ?
C13 C14 . 1.386(2) ?
C13 C20 . 1.505(2) ?
C14 C15 . 1.383(2) ?
C14 H14 . .9300 ?
C15 C16 . 1.393(2) ?
C15 H15 . .9300 ?
C17 H171 . .9700 ?
C17 H172 . .9700 ?
C18 H181 . .9600 ?
C18 H182 . .9600 ?
C18 H183 . .9600 ?
C19 H191 . .9600 ?
C19 H192 . .9600 ?
C19 H193 . .9600 ?
C20 H201 . .9600 ?
C20 H202 . .9600 ?
C20 H203 . .9600 ?
C21 C22 . 1.379(2) ?
C21 C26 . 1.386(2) ?
C22 C23 . 1.384(2) ?
C22 H22 . .9300 ?
C23 C24 . 1.374(3) ?
C23 H23 . .9300 ?
C24 C25 . 1.363(3) ?
C24 H24 . .9300 ?
C25 C26 . 1.388(2) ?
C25 H25 . .9300 ?
C26 H26 . .9300 ?

loop_
_geom_torsion_atom_site_label_1
_geom_torsion_atom_site_label_2
_geom_torsion_atom_site_label_3
_geom_torsion_atom_site_label_4
_geom_torsion
C16 C1 C2 C7 -81.93(15)
C18 C1 C2 C7 152.85(14)
C17 C1 C2 C7 33.23(17)
C16 C1 C2 C3 96.63(17)
C18 C1 C2 C3 -28.6(2)
C17 C1 C2 C3 -148.21(14)
C7 C2 C3 C4 1.0(2)
C1 C2 C3 C4 -177.54(14)
C2 C3 C4 C5 .2(3)
C3 C4 C5 C6 -1.9(2)
C3 C4 C5 C19 176.24(16)
C4 C5 C6 C7 2.3(2)
C19 C5 C6 C7 -175.83(15)
C5 C6 C7 O8 178.16(13)
C5 C6 C7 C2 -1.1(2)
C3 C2 C7 O8 -179.81(14)
C1 C2 C7 O8 -1.1(2)
C3 C2 C7 C6 -.6(2)
C1 C2 C7 C6 178.09(13)
C6 C7 O8 C9 176.03(12)
C2 C7 O8 C9 -4.7(2)
C7 O8 C9 O10 97.08(14)
C7 O8 C9 C17 -23.76(17)
C7 O8 C9 C21 -150.54(12)
O8 C9 O10 C11 -84.74(15)
C17 C9 O10 C11 36.68(18)
C21 C9 O10 C11 163.58(13)
C9 O10 C11 C12 171.97(13)
C9 O10 C11 C16 -7.9(2)
O10 C11 C12 C13 -179.10(15)
C16 C11 C12 C13 .8(2)
C11 C12 C13 C14 -2.6(2)
C11 C12 C13 C20 174.34(15)
C12 C13 C14 C15 2.3(2)
C20 C13 C14 C15 -174.62(16)
C13 C14 C15 C16 -.1(2)
O10 C11 C16 C15 -178.76(14)
C12 C11 C16 C15 1.4(2)
O10 C11 C16 C1 3.7(2)
C12 C11 C16 C1 -176.19(14)
C14 C15 C16 C11 -1.7(2)
C14 C15 C16 C1 175.74(14)
C2 C1 C16 C11 86.60(16)
C18 C1 C16 C11 -148.07(14)
C17 C1 C16 C11 -27.81(18)
C2 C1 C16 C15 -90.79(16)
C18 C1 C16 C15 34.5(2)
C17 C1 C16 C15 154.80(14)
O10 C9 C17 C1 -61.75(15)
O8 C9 C17 C1 57.21(15)
C21 C9 C17 C1 177.42(11)
C16 C1 C17 C9 55.57(15)
C2 C1 C17 C9 -60.21(15)
C18 C1 C17 C9 177.92(12)
O10 C9 C21 C22 33.23(19)
O8 C9 C21 C22 -80.03(17)
C17 C9 C21 C22 156.39(15)
O10 C9 C21 C26 -149.75(14)
O8 C9 C21 C26 96.98(16)
C17 C9 C21 C26 -26.6(2)
C26 C21 C22 C23 -.2(3)
C9 C21 C22 C23 176.87(16)
C21 C22 C23 C24 .2(3)
C22 C23 C24 C25 -.4(3)
C23 C24 C25 C26 .6(3)
C22 C21 C26 C25 .4(2)
C9 C21 C26 C25 -176.64(15)
C24 C25 C26 C21 -.6(3)
